data_2019142
loop_
_publ_author_name
'Trilleras, Jorge'
'Ramos, Juan'
'Cobo, Justo'
'Glidewell, Christopher'

_publ_section_title
;
 5,5'-Methylenebis[6-amino-3-methyl-2-methylsulfanylpyrimidin-4(3<i>H</i>)-one]:
 an unusual molecular geometry within a hydrogen-bonded molecular ribbon
;
_journal_coeditor_code UK3079
_journal_issue 9
_journal_name_full 'Acta Crystallographica Section C'
_journal_page_first 1043
_journal_page_last 1046
_journal_paper_doi 10.1107/S0108270113020465
_journal_volume 69
_journal_year 2013
_chemical_formula_iupac 'C13 H18 N6 O2 S2'
_chemical_formula_moiety 'C13 H18 N6 O2 S2'
_chemical_formula_sum 'C13 H18 N6 O2 S2'
_chemical_formula_weight 354.47
_chemical_name_common
;
Bis(6-amino-3-methyl-2-methylsulfanyl-4-oxopyrimidin-5-yl)methane
;
_chemical_name_systematic
;
5,5'-Methylenebis[6-amino-3-methyl-2-methylsulfanylpyrimidin-4(3<i>H</i>)-one]
;
_space_group_IT_number 15
_symmetry_cell_setting monoclinic
_symmetry_space_group_name_Hall '-C 2yc'
_symmetry_space_group_name_H-M 'C 1 2/c 1'
_atom_sites_solution_hydrogens geom
_atom_sites_solution_primary direct
_atom_sites_solution_secondary difmap
_cell_angle_alpha 90.00
_cell_angle_beta 133.61(2)
_cell_angle_gamma 90.00
_cell_formula_units_Z 4
_cell_length_a 19.862(6)
_cell_length_b 7.4877(19)
_cell_length_c 14.236(5)
_cell_measurement_reflns_used 1763
_cell_measurement_temperature 120(2)
_cell_measurement_theta_max 27.50
_cell_measurement_theta_min 2.86
_cell_volume 1533.0(10)
_computing_cell_refinement '<i>DIRAX</i>/<i>LSQ</i> (Duisenberg <i>et al.</i>, 2000)'
_computing_data_collection 'COLLECT (Hooft, 1998)'
_computing_data_reduction 'EVALCCD (Duisenberg <i>et al.</i>, 2003)'
_computing_molecular_graphics 'PLATON (Spek, 2009)'
_computing_publication_material 'SHELXL97 (Sheldrick, 2008) and PLATON (Spek, 2009)'
_computing_structure_refinement 'SHELXL97 (Sheldrick, 2008)'
_computing_structure_solution 'SIR2004 (Burla <i>et al.</i>, 2005)'
_diffrn_ambient_temperature 120(2)
_diffrn_detector_area_resol_mean 9.091
_diffrn_measured_fraction_theta_full 0.999
_diffrn_measured_fraction_theta_max 0.999
_diffrn_measurement_device_type 'Bruker--Nonius KappaCCD'
_diffrn_measurement_method '\f & \w scans'
_diffrn_radiation_monochromator graphite
_diffrn_radiation_source 'Bruker--Nonius FR591 rotating anode'
_diffrn_radiation_type 'Mo K\a'
_diffrn_radiation_wavelength 0.71073
_diffrn_reflns_av_R_equivalents 0.0414
_diffrn_reflns_av_sigmaI/netI 0.0281
_diffrn_reflns_limit_h_max 25
_diffrn_reflns_limit_h_min -25
_diffrn_reflns_limit_k_max 9
_diffrn_reflns_limit_k_min -9
_diffrn_reflns_limit_l_max 18
_diffrn_reflns_limit_l_min -18
_diffrn_reflns_number 10706
_diffrn_reflns_theta_full 27.50
_diffrn_reflns_theta_max 27.50
_diffrn_reflns_theta_min 2.86
_diffrn_standards_decay_% 0
_diffrn_standards_interval_count 0
_diffrn_standards_interval_time 0
_diffrn_standards_number 0
_exptl_absorpt_coefficient_mu 0.367
_exptl_absorpt_correction_T_max 0.944
_exptl_absorpt_correction_T_min 0.895
_exptl_absorpt_correction_type multi-scan
_exptl_absorpt_process_details '(SADABS; Sheldrick, 2003)'
_exptl_crystal_colour orange
_exptl_crystal_density_diffrn 1.536
_exptl_crystal_density_method 'not measured'
_exptl_crystal_description block
_exptl_crystal_F_000 744
_exptl_crystal_size_max 0.31
_exptl_crystal_size_mid 0.24
_exptl_crystal_size_min 0.16
_refine_diff_density_max 0.428
_refine_diff_density_min -0.469
_refine_ls_extinction_method none
_refine_ls_goodness_of_fit_ref 1.072
_refine_ls_hydrogen_treatment constr
_refine_ls_matrix_type full
_refine_ls_number_parameters 107
_refine_ls_number_reflns 1763
_refine_ls_number_restraints 0
_refine_ls_restrained_S_all 1.072
_refine_ls_R_factor_all 0.0536
_refine_ls_R_factor_gt 0.0409
_refine_ls_shift/su_max 0.001
_refine_ls_shift/su_mean 0.000
_refine_ls_structure_factor_coef Fsqd
_refine_ls_weighting_details 'w=1/[\s^2^(Fo^2^)+(0.0598P)^2^+1.8314P] where P=(Fo^2^+2Fc^2^)/3'
_refine_ls_weighting_scheme calc
_refine_ls_wR_factor_gt 0.1025
_refine_ls_wR_factor_ref 0.1128
_reflns_number_gt 1442
_reflns_number_total 1763
_reflns_threshold_expression I>2\s(I)
_cod_data_source_file uk3079.cif
_cod_data_source_block I
_cod_original_sg_symbol_H-M 'C 2/c'
_cod_database_code 2019142
_cod_database_fobs_code 2019142

loop_
_symmetry_equiv_pos_as_xyz
'x, y, z'
'-x, y, -z+1/2'
'x+1/2, y+1/2, z'
'-x+1/2, y+1/2, -z+1/2'
'-x, -y, -z'
'x, -y, z-1/2'
'-x+1/2, -y+1/2, -z'
'x+1/2, -y+1/2, z-1/2'

loop_
_atom_site_type_symbol
_atom_site_label
_atom_site_fract_x
_atom_site_fract_y
_atom_site_fract_z
_atom_site_U_iso_or_equiv
_atom_site_adp_type
_atom_site_calc_flag
_atom_site_refinement_flags
_atom_site_occupancy
_atom_site_symmetry_multiplicity
N N1 0.40451(10) 0.2749(2) 0.37455(14) 0.0221(3) Uani d . 1 1
C C2 0.47983(12) 0.2819(2) 0.49776(17) 0.0210(4) Uani d . 1 1
N N3 0.56632(10) 0.2293(2) 0.55153(14) 0.0218(3) Uani d . 1 1
C C4 0.57747(13) 0.1544(2) 0.47152(18) 0.0213(4) Uani d . 1 1
C C5 0.49617(13) 0.1386(2) 0.33850(18) 0.0213(4) Uani d . 1 1
C C6 0.41280(13) 0.2054(2) 0.29338(17) 0.0218(4) Uani d . 1 1
S S21 0.47580(3) 0.36659(6) 0.60877(4) 0.02434(17) Uani d . 1 1
C C21 0.35233(14) 0.3784(3) 0.5089(2) 0.0300(4) Uani d . 1 1
H H21A 0.3243 0.4568 0.4346 0.045 Uiso calc R 1 1
H H21B 0.3400 0.4262 0.5599 0.045 Uiso calc R 1 1
H H21C 0.3254 0.2586 0.4777 0.045 Uiso calc R 1 1
C C31 0.64794(13) 0.2467(3) 0.69125(18) 0.0275(4) Uani d . 1 1
H H31A 0.6598 0.3733 0.7152 0.041 Uiso calc R 1 1
H H31B 0.7022 0.1939 0.7124 0.041 Uiso calc R 1 1
H H31C 0.6363 0.1844 0.7394 0.041 Uiso calc R 1 1
O O41 0.65766(9) 0.10876(18) 0.52349(13) 0.0255(3) Uani d . 1 1
C C51 0.5000 0.0381(4) 0.2500 0.0227(5) Uani d S 1 2
H H51A 0.4448 -0.0407 0.1945 0.027 Uiso calc PR 0.50 1
H H51B 0.5552 -0.0407 0.3055 0.027 Uiso calc PR 0.50 1
N N61 0.33348(11) 0.2033(2) 0.16687(15) 0.0274(4) Uani d . 1 1
H H61A 0.3307 0.1749 0.1042 0.033 Uiso d R 1 1
H H61B 0.2844 0.2608 0.1408 0.033 Uiso d R 1 1

loop_
_atom_site_aniso_label
_atom_site_aniso_U_11
_atom_site_aniso_U_22
_atom_site_aniso_U_33
_atom_site_aniso_U_12
_atom_site_aniso_U_13
_atom_site_aniso_U_23
N1 0.0212(8) 0.0270(8) 0.0231(8) -0.0010(6) 0.0171(7) 0.0002(6)
C2 0.0212(9) 0.0221(9) 0.0242(9) 0.0003(7) 0.0174(8) 0.0019(7)
N3 0.0201(8) 0.0269(8) 0.0210(7) 0.0007(6) 0.0152(7) 0.0017(6)
C4 0.0231(9) 0.0211(9) 0.0260(9) 0.0003(7) 0.0193(8) 0.0029(7)
C5 0.0236(9) 0.0215(9) 0.0249(9) -0.0014(7) 0.0191(8) -0.0014(7)
C6 0.0214(9) 0.0236(9) 0.0238(9) -0.0031(7) 0.0169(8) -0.0007(7)
S21 0.0246(3) 0.0302(3) 0.0237(3) 0.00031(19) 0.0187(2) -0.00003(18)
C21 0.0258(9) 0.0410(12) 0.0284(10) 0.0040(9) 0.0207(9) 0.0012(9)
C31 0.0218(9) 0.0393(11) 0.0226(9) 0.0013(8) 0.0157(8) 0.0027(8)
O41 0.0209(7) 0.0334(8) 0.0252(7) 0.0021(6) 0.0170(6) 0.0029(6)
C51 0.0239(12) 0.0239(13) 0.0262(13) 0.000 0.0195(11) 0.000
N61 0.0207(8) 0.0409(10) 0.0232(8) 0.0014(7) 0.0162(7) -0.0023(7)

loop_
_atom_type_symbol
_atom_type_description
_atom_type_scat_dispersion_real
_atom_type_scat_dispersion_imag
_atom_type_scat_source
C C 0.0033 0.0016 'International Tables Vol C Tables 4.2.6.8 and 6.1.1.4'
H H 0.0000 0.0000 'International Tables Vol C Tables 4.2.6.8 and 6.1.1.4'
O O 0.0106 0.0060 'International Tables Vol C Tables 4.2.6.8 and 6.1.1.4'
S S 0.1246 0.1234 'International Tables Vol C Tables 4.2.6.8 and 6.1.1.4'

loop_
_geom_angle_atom_site_label_1
_geom_angle_atom_site_label_2
_geom_angle_atom_site_label_3
_geom_angle_site_symmetry_1
_geom_angle_site_symmetry_3
_geom_angle
_geom_angle_publ_flag
C2 N1 C6 . . 117.02(16) ?
N1 C2 N3 . . 124.99(16) ?
N1 C2 S21 . . 120.24(14) ?
N3 C2 S21 . . 114.76(13) ?
C2 N3 C4 . . 119.68(15) ?
C2 N3 C31 . . 121.27(15) ?
C4 N3 C31 . . 119.04(15) ?
O41 C4 C5 . . 125.50(17) ?
O41 C4 N3 . . 118.18(16) ?
C5 C4 N3 . . 116.32(16) ?
C6 C5 C4 . . 119.04(17) ?
C6 C5 C51 . . 121.42(15) ?
C4 C5 C51 . . 119.40(15) ?
N61 C6 N1 . . 114.86(17) ?
N61 C6 C5 . . 122.35(17) ?
N1 C6 C5 . . 122.77(17) ?
C2 S21 C21 . . 100.96(10) ?
S21 C21 H21A . . 109.5 ?
S21 C21 H21B . . 109.5 ?
H21A C21 H21B . . 109.5 ?
S21 C21 H21C . . 109.5 ?
H21A C21 H21C . . 109.5 ?
H21B C21 H21C . . 109.5 ?
N3 C31 H31A . . 109.5 ?
N3 C31 H31B . . 109.5 ?
H31A C31 H31B . . 109.5 ?
N3 C31 H31C . . 109.5 ?
H31A C31 H31C . . 109.5 ?
H31B C31 H31C . . 109.5 ?
C5 C51 C5 . 2_655 120.3(2) y
C5 C51 H51A . . 107.2 ?
C5 C51 H51A 2_655 . 107.2 ?
C5 C51 H51B . . 107.2 ?
C5 C51 H51B 2_655 . 107.2 ?
H51A C51 H51B . . 106.9 ?
C6 N61 H61A . . 123.8 ?
C6 N61 H61B . . 119.5 ?
H61A N61 H61B . . 114.4 ?

loop_
_geom_bond_atom_site_label_1
_geom_bond_atom_site_label_2
_geom_bond_site_symmetry_2
_geom_bond_distance
_geom_bond_publ_flag
N1 C2 . 1.303(2) ?
N1 C6 . 1.377(2) ?
C2 N3 . 1.370(2) ?
C2 S21 . 1.7553(19) ?
N3 C4 . 1.417(2) ?
N3 C31 . 1.467(2) ?
C4 O41 . 1.255(2) ?
C4 C5 . 1.410(3) ?
C5 C6 . 1.392(3) ?
C5 C51 . 1.514(2) y
C6 N61 . 1.346(2) ?
S21 C21 . 1.798(2) ?
C21 H21A . 0.9800 ?
C21 H21B . 0.9800 ?
C21 H21C . 0.9800 ?
C31 H31A . 0.9800 ?
C31 H31B . 0.9800 ?
C31 H31C . 0.9800 ?
C51 C5 2_655 1.514(2) ?
C51 H51A . 0.9900 ?
C51 H51B . 0.9900 ?
N61 H61A . 0.8798 ?
N61 H61B . 0.8800 ?

loop_
_geom_hbond_atom_site_label_D
_geom_hbond_atom_site_label_H
_geom_hbond_atom_site_label_A
_geom_hbond_site_symmetry_A
_geom_hbond_distance_DH
_geom_hbond_distance_HA
_geom_hbond_distance_DA
_geom_hbond_angle_DHA
_geom_hbond_publ_flag
N61 H61A O41 2_655 0.88 2.05 2.921(3) 173 y
N61 H61B O41 8_455 0.88 2.07 2.917(3) 162 y

loop_
_geom_torsion_atom_site_label_1
_geom_torsion_atom_site_label_2
_geom_torsion_atom_site_label_3
_geom_torsion_atom_site_label_4
_geom_torsion_site_symmetry_4
_geom_torsion
_geom_torsion_publ_flag
C6 N1 C2 N3 . 1.6(3) ?
C6 N1 C2 S21 . -179.46(13) ?
N1 C2 N3 C4 . -2.6(3) ?
S21 C2 N3 C4 . 178.35(13) ?
N1 C2 N3 C31 . 178.27(18) ?
S21 C2 N3 C31 . -0.8(2) ?
C2 N3 C4 O41 . 179.51(16) ?
C31 N3 C4 O41 . -1.4(3) ?
C2 N3 C4 C5 . -0.2(2) ?
C31 N3 C4 C5 . 178.98(16) ?
O41 C4 C5 C6 . -175.99(17) ?
N3 C4 C5 C6 . 3.6(2) ?
O41 C4 C5 C51 . 8.4(3) ?
N3 C4 C5 C51 . -171.97(16) ?
C2 N1 C6 N61 . -179.08(17) ?
C2 N1 C6 C5 . 2.3(3) ?
C4 C5 C6 N61 . 176.56(18) ?
C51 C5 C6 N61 . -7.9(3) ?
C4 C5 C6 N1 . -4.9(3) ?
C51 C5 C6 N1 . 170.59(18) ?
N1 C2 S21 C21 . 11.36(18) y
N3 C2 S21 C21 . -169.56(14) y
C4 C5 C51 C5 2_655 -102.25(17) y
C6 C5 C51 C5 2_655 82.24(17) y
